data_7228771
loop_
_publ_author_name
'Krueger, Erika L.'
'Sinha, Abhijeet S.'
'Desper, John'
'Aaker\"oy, Christer B.'

_publ_section_title
;
 Exploring binding preferences in co-crystals of conformationally flexible
 multitopic ligands
;
_journal_name_full CrystEngComm
_journal_paper_doi 10.1039/C7CE01177F
_journal_year 2017
_chemical_formula_moiety
;
(C12 H10 N4 O)2 (C6 H10 O4)
;
_chemical_formula_sum 'C30 H30 N8 O6'
_chemical_formula_weight 598.62
_chemical_name_systematic
;
EK-A-Adp [2-pyridyl-CONH-N=CH-(3-pyridyl)]2, HOOC-(CH2)4-COOH
;
_space_group_IT_number 2
_symmetry_cell_setting triclinic
_symmetry_space_group_name_Hall '-P 1'
_symmetry_space_group_name_H-M 'P -1'
_atom_sites_solution_hydrogens geom
_atom_sites_solution_primary direct
_atom_sites_solution_secondary difmap
_audit_creation_method SHELXL-97
_audit_update_record
;
2016-05-09 deposited with the CCDC.
2017-07-18 downloaded from the CCDC.
;
_cell_angle_alpha 89.858(2)
_cell_angle_beta 80.013(3)
_cell_angle_gamma 79.638(2)
_cell_formula_units_Z 1
_cell_length_a 5.9660(5)
_cell_length_b 7.2613(6)
_cell_length_c 16.8960(14)
_cell_measurement_reflns_used 9042
_cell_measurement_temperature 120(2)
_cell_measurement_theta_max 32.05
_cell_measurement_theta_min 2.45
_cell_volume 708.79(10)
_computing_cell_refinement 'Bruker SAINT'
_computing_data_collection 'Bruker APEX2'
_computing_data_reduction 'Bruker SAINT'
_computing_molecular_graphics 'Bruker SHELXTL'
_computing_publication_material 'Bruker SHELXTL'
_computing_structure_refinement 'SHELXL-97 (Sheldrick, 2008)'
_computing_structure_solution 'SHELXS-97 (Sheldrick, 2008)'
_diffrn_ambient_temperature 120(2)
_diffrn_measured_fraction_theta_full 0.982
_diffrn_measured_fraction_theta_max 0.933
_diffrn_measurement_device_type 'Bruker APEX-II CCD'
_diffrn_measurement_method '\f and \w scans'
_diffrn_radiation_monochromator graphite
_diffrn_radiation_source 'fine-focus sealed tube'
_diffrn_radiation_type MoK\a
_diffrn_radiation_wavelength 0.71073
_diffrn_reflns_av_R_equivalents 0.0213
_diffrn_reflns_av_sigmaI/netI 0.0220
_diffrn_reflns_limit_h_max 8
_diffrn_reflns_limit_h_min -8
_diffrn_reflns_limit_k_max 10
_diffrn_reflns_limit_k_min -10
_diffrn_reflns_limit_l_max 25
_diffrn_reflns_limit_l_min -24
_diffrn_reflns_number 15145
_diffrn_reflns_theta_full 30.00
_diffrn_reflns_theta_max 32.11
_diffrn_reflns_theta_min 2.45
_exptl_absorpt_coefficient_mu 0.101
_exptl_absorpt_correction_T_max 0.9703
_exptl_absorpt_correction_T_min 0.9588
_exptl_absorpt_correction_type multi-scan
_exptl_absorpt_process_details SADABS
_exptl_crystal_colour colourless
_exptl_crystal_density_diffrn 1.402
_exptl_crystal_density_method 'not measured'
_exptl_crystal_description prism
_exptl_crystal_F_000 314
_exptl_crystal_size_max 0.42
_exptl_crystal_size_mid 0.36
_exptl_crystal_size_min 0.30
_refine_diff_density_max 0.367
_refine_diff_density_min -0.366
_refine_diff_density_rms 0.081
_refine_ls_extinction_method none
_refine_ls_goodness_of_fit_ref 0.953
_refine_ls_hydrogen_treatment mixed
_refine_ls_matrix_type full
_refine_ls_number_parameters 205
_refine_ls_number_reflns 4623
_refine_ls_number_restraints 0
_refine_ls_restrained_S_all 0.953
_refine_ls_R_factor_all 0.0476
_refine_ls_R_factor_gt 0.0435
_refine_ls_shift/su_max 0.000
_refine_ls_shift/su_mean 0.000
_refine_ls_structure_factor_coef Fsqd
_refine_ls_weighting_details 'calc w=1/[\s^2^(Fo^2^)+(0.0750P)^2^+0.2000P] where P=(Fo^2^+2Fc^2^)/3'
_refine_ls_weighting_scheme calc
_refine_ls_wR_factor_gt 0.1160
_refine_ls_wR_factor_ref 0.1198
_reflns_number_gt 4145
_reflns_number_total 4623
_reflns_threshold_expression >2sigma(I)
_cod_data_source_file c7ce01177f2.cif
_cod_data_source_block 23Adp
_cod_depositor_comments
;
The following automatic conversions were performed:

'_symmetry_cell_setting' value 'Triclinic' changed to 'triclinic'
according to
/home/data/users/saulius/crontab/automatic-downloads/rss-feeds/RSC/lib/dictionaries/cif_core.dic
dictionary named 'cif_core.dic' version 2.4.2 from 2011-04-26.

Automatic conversion script
Id: cif_fix_values 4973 2017-02-22 13:04:09Z antanas 
;
_cod_original_sg_symbol_H-M P-1
_cod_database_code 7228771

loop_
_symmetry_equiv_pos_as_xyz
'x, y, z'
'-x, -y, -z'

loop_
_atom_site_label
_atom_site_type_symbol
_atom_site_fract_x
_atom_site_fract_y
_atom_site_fract_z
_atom_site_U_iso_or_equiv
_atom_site_adp_type
_atom_site_occupancy
_atom_site_symmetry_multiplicity
_atom_site_calc_flag
_atom_site_refinement_flags
N11 N 0.38760(13) 0.15231(11) 0.62652(5) 0.02071(16) Uani 1 1 d .
C12 C 0.61056(14) 0.15309(11) 0.59770(5) 0.01696(16) Uani 1 1 d .
C13 C 0.78838(15) 0.09028(13) 0.63983(6) 0.02193(18) Uani 1 1 d .
H13 H 0.9451 0.0899 0.6164 0.026 Uiso 1 1 calc R
C14 C 0.73105(17) 0.02791(14) 0.71732(6) 0.02404(18) Uani 1 1 d .
H14 H 0.8479 -0.0149 0.7482 0.029 Uiso 1 1 calc R
C15 C 0.50127(17) 0.02953(13) 0.74837(5) 0.02214(18) Uani 1 1 d .
H15 H 0.4563 -0.0100 0.8015 0.027 Uiso 1 1 calc R
C16 C 0.33705(16) 0.08990(14) 0.70068(5) 0.02318(18) Uani 1 1 d .
H16 H 0.1796 0.0867 0.7219 0.028 Uiso 1 1 calc R
C17 C 0.66531(15) 0.22824(12) 0.51496(5) 0.01918(16) Uani 1 1 d .
N17 N 0.47532(14) 0.27416(11) 0.47999(4) 0.01969(15) Uani 1 1 d .
H17 H 0.342(2) 0.2573(18) 0.5097(8) 0.024 Uiso 1 1 d .
O17 O 0.86038(12) 0.24572(11) 0.48454(4) 0.02922(17) Uani 1 1 d .
N21 N 0.47492(14) 0.46862(11) 0.16197(5) 0.02112(16) Uani 1 1 d .
C22 C 0.48274(15) 0.42130(12) 0.23799(5) 0.01916(16) Uani 1 1 d .
H22 H 0.6287 0.3722 0.2521 0.023 Uiso 1 1 calc R
C23 C 0.28622(15) 0.44087(12) 0.29747(5) 0.01780(16) Uani 1 1 d .
C24 C 0.07284(16) 0.51004(14) 0.27571(6) 0.02267(18) Uani 1 1 d .
H24 H -0.0656 0.5218 0.3143 0.027 Uiso 1 1 calc R
C25 C 0.06484(17) 0.56154(14) 0.19698(6) 0.02456(19) Uani 1 1 d .
H25 H -0.0786 0.6112 0.1811 0.029 Uiso 1 1 calc R
C26 C 0.26812(17) 0.53950(13) 0.14218(5) 0.02265(18) Uani 1 1 d .
H26 H 0.2623 0.5756 0.0884 0.027 Uiso 1 1 calc R
C27 C 0.29676(15) 0.38142(12) 0.37960(5) 0.01953(17) Uani 1 1 d .
H27 H 0.1577 0.3755 0.4159 0.023 Uiso 1 1 calc R
N27 N 0.49195(13) 0.33722(10) 0.40309(4) 0.01908(15) Uani 1 1 d .
C31 C 0.99185(16) 0.21973(12) 0.07027(5) 0.02003(17) Uani 1 1 d .
O31 O 0.83732(12) 0.35646(10) 0.04834(4) 0.02416(15) Uani 1 1 d .
H31 H 0.710(2) 0.3901(19) 0.0917(9) 0.029 Uiso 1 1 d .
C32 C 1.20304(16) 0.16692(12) 0.00617(5) 0.02093(17) Uani 1 1 d .
H32A H 1.2605 0.2822 -0.0123 0.025 Uiso 1 1 calc R
H32B H 1.1584 0.1090 -0.0404 0.025 Uiso 1 1 calc R
O32 O 0.96264(13) 0.14499(11) 0.13470(4) 0.02810(17) Uani 1 1 d .
C33 C 1.39872(16) 0.03166(13) 0.03382(5) 0.02202(18) Uani 1 1 d .
H33A H 1.4534 0.0933 0.0771 0.026 Uiso 1 1 calc R
H33B H 1.3387 -0.0795 0.0564 0.026 Uiso 1 1 calc R

loop_
_atom_site_aniso_label
_atom_site_aniso_U_11
_atom_site_aniso_U_22
_atom_site_aniso_U_33
_atom_site_aniso_U_23
_atom_site_aniso_U_13
_atom_site_aniso_U_12
N11 0.0190(3) 0.0273(4) 0.0151(3) 0.0043(3) -0.0020(3) -0.0032(3)
C12 0.0192(4) 0.0173(3) 0.0143(3) 0.0014(3) -0.0023(3) -0.0036(3)
C13 0.0193(4) 0.0245(4) 0.0235(4) 0.0055(3) -0.0058(3) -0.0062(3)
C14 0.0256(4) 0.0257(4) 0.0245(4) 0.0081(3) -0.0112(3) -0.0080(3)
C15 0.0283(4) 0.0238(4) 0.0158(4) 0.0050(3) -0.0060(3) -0.0065(3)
C16 0.0206(4) 0.0322(5) 0.0158(4) 0.0056(3) -0.0016(3) -0.0040(3)
C17 0.0217(4) 0.0198(4) 0.0157(4) 0.0018(3) -0.0012(3) -0.0047(3)
N17 0.0218(3) 0.0249(4) 0.0124(3) 0.0044(3) -0.0011(3) -0.0062(3)
O17 0.0226(3) 0.0398(4) 0.0248(3) 0.0090(3) 0.0006(3) -0.0092(3)
N21 0.0251(4) 0.0226(3) 0.0155(3) 0.0037(3) -0.0027(3) -0.0048(3)
C22 0.0207(4) 0.0214(4) 0.0155(4) 0.0038(3) -0.0028(3) -0.0045(3)
C23 0.0207(4) 0.0182(3) 0.0149(3) 0.0014(3) -0.0026(3) -0.0051(3)
C24 0.0205(4) 0.0270(4) 0.0203(4) -0.0012(3) -0.0032(3) -0.0040(3)
C25 0.0238(4) 0.0280(4) 0.0230(4) 0.0002(3) -0.0095(3) -0.0023(3)
C26 0.0300(4) 0.0222(4) 0.0170(4) 0.0018(3) -0.0079(3) -0.0045(3)
C27 0.0221(4) 0.0218(4) 0.0144(4) 0.0017(3) -0.0003(3) -0.0061(3)
N27 0.0247(4) 0.0203(3) 0.0123(3) 0.0028(2) -0.0016(3) -0.0058(3)
C31 0.0261(4) 0.0195(4) 0.0156(4) 0.0020(3) -0.0047(3) -0.0063(3)
O31 0.0252(3) 0.0280(3) 0.0169(3) 0.0063(2) -0.0013(2) -0.0007(3)
C32 0.0264(4) 0.0204(4) 0.0155(4) 0.0032(3) -0.0028(3) -0.0038(3)
O32 0.0336(4) 0.0298(4) 0.0180(3) 0.0083(3) -0.0009(3) -0.0015(3)
C33 0.0268(4) 0.0220(4) 0.0166(4) 0.0033(3) -0.0032(3) -0.0030(3)

loop_
_atom_type_symbol
_atom_type_description
_atom_type_scat_dispersion_real
_atom_type_scat_dispersion_imag
_atom_type_scat_source
C C 0.0033 0.0016 'International Tables Vol C Tables 4.2.6.8 and 6.1.1.4'
H H 0.0000 0.0000 'International Tables Vol C Tables 4.2.6.8 and 6.1.1.4'
N N 0.0061 0.0033 'International Tables Vol C Tables 4.2.6.8 and 6.1.1.4'
O O 0.0106 0.0060 'International Tables Vol C Tables 4.2.6.8 and 6.1.1.4'

loop_
_geom_angle_atom_site_label_1
_geom_angle_atom_site_label_2
_geom_angle_atom_site_label_3
_geom_angle
_geom_angle_site_symmetry_1
C16 N11 C12 116.93(8) .
N11 C12 C13 123.71(8) .
N11 C12 C17 116.57(7) .
C13 C12 C17 119.72(8) .
C12 C13 C14 118.26(8) .
C12 C13 H13 120.9 .
C14 C13 H13 120.9 .
C15 C14 C13 118.63(8) .
C15 C14 H14 120.7 .
C13 C14 H14 120.7 .
C14 C15 C16 118.76(8) .
C14 C15 H15 120.6 .
C16 C15 H15 120.6 .
N11 C16 C15 123.68(8) .
N11 C16 H16 118.2 .
C15 C16 H16 118.2 .
O17 C17 N17 125.07(8) .
O17 C17 C12 122.28(8) .
N17 C17 C12 112.65(7) .
C17 N17 N27 121.25(7) .
C17 N17 H17 115.8(8) .
N27 N17 H17 123.0(8) .
C22 N21 C26 118.54(8) .
N21 C22 C23 122.84(8) .
N21 C22 H22 118.6 .
C23 C22 H22 118.6 .
C22 C23 C24 118.00(8) .
C22 C23 C27 122.11(8) .
C24 C23 C27 119.80(8) .
C25 C24 C23 119.20(8) .
C25 C24 H24 120.4 .
C23 C24 H24 120.4 .
C26 C25 C24 118.95(8) .
C26 C25 H25 120.5 .
C24 C25 H25 120.5 .
N21 C26 C25 122.45(8) .
N21 C26 H26 118.8 .
C25 C26 H26 118.8 .
N27 C27 C23 120.56(8) .
N27 C27 H27 119.7 .
C23 C27 H27 119.7 .
C27 N27 N17 113.90(7) .
O32 C31 O31 123.20(9) .
O32 C31 C32 124.33(8) .
O31 C31 C32 112.46(7) .
C31 O31 H31 109.7(8) .
C31 C32 C33 113.77(7) .
C31 C32 H32A 108.8 .
C33 C32 H32A 108.8 .
C31 C32 H32B 108.8 .
C33 C32 H32B 108.8 .
H32A C32 H32B 107.7 .
C33 C33 C32 112.57(9) 2_855
C33 C33 H33A 109.1 2_855
C32 C33 H33A 109.1 .
C33 C33 H33B 109.1 2_855
C32 C33 H33B 109.1 .
H33A C33 H33B 107.8 .

loop_
_geom_bond_atom_site_label_1
_geom_bond_atom_site_label_2
_geom_bond_distance
_geom_bond_site_symmetry_2
N11 C16 1.3347(11) .
N11 C12 1.3359(11) .
C12 C13 1.3880(12) .
C12 C17 1.5036(12) .
C13 C14 1.3906(13) .
C13 H13 0.9500 .
C14 C15 1.3782(14) .
C14 H14 0.9500 .
C15 C16 1.3852(12) .
C15 H15 0.9500 .
C16 H16 0.9500 .
C17 O17 1.2165(11) .
C17 N17 1.3566(11) .
N17 N27 1.3698(10) .
N17 H17 0.893(14) .
N21 C22 1.3352(11) .
N21 C26 1.3464(12) .
C22 C23 1.3917(12) .
C22 H22 0.9500 .
C23 C24 1.3927(12) .
C23 C27 1.4605(11) .
C24 C25 1.3874(13) .
C24 H24 0.9500 .
C25 C26 1.3766(14) .
C25 H25 0.9500 .
C26 H26 0.9500 .
C27 N27 1.2814(12) .
C27 H27 0.9500 .
C31 O32 1.2146(11) .
C31 O31 1.3268(11) .
C31 C32 1.5042(13) .
O31 H31 0.957(14) .
C32 C33 1.5233(13) .
C32 H32A 0.9900 .
C32 H32B 0.9900 .
C33 C33 1.5171(18) 2_855
C33 H33A 0.9900 .
C33 H33B 0.9900 .

loop_
_geom_hbond_atom_site_label_D
_geom_hbond_atom_site_label_H
_geom_hbond_atom_site_label_A
_geom_hbond_distance_DH
_geom_hbond_distance_HA
_geom_hbond_distance_DA
_geom_hbond_angle_DHA
O31 H31 N21 0.957(14) 1.685(15) 2.6379(10) 173.8(13)

loop_
_geom_torsion_atom_site_label_1
_geom_torsion_atom_site_label_2
_geom_torsion_atom_site_label_3
_geom_torsion_atom_site_label_4
_geom_torsion
_geom_torsion_site_symmetry_4
C16 N11 C12 C13 1.17(14) .
C16 N11 C12 C17 -178.47(8) .
N11 C12 C13 C14 -1.90(14) .
C17 C12 C13 C14 177.73(8) .
C12 C13 C14 C15 0.63(14) .
C13 C14 C15 C16 1.17(14) .
C12 N11 C16 C15 0.83(14) .
C14 C15 C16 N11 -2.00(15) .
N11 C12 C17 O17 175.68(9) .
C13 C12 C17 O17 -3.98(13) .
N11 C12 C17 N17 -3.78(11) .
C13 C12 C17 N17 176.57(8) .
O17 C17 N17 N27 3.51(14) .
C12 C17 N17 N27 -177.05(7) .
C26 N21 C22 C23 0.47(13) .
N21 C22 C23 C24 1.09(13) .
N21 C22 C23 C27 177.49(8) .
C22 C23 C24 C25 -1.88(13) .
C27 C23 C24 C25 -178.37(8) .
C23 C24 C25 C26 1.18(14) .
C22 N21 C26 C25 -1.24(14) .
C24 C25 C26 N21 0.41(15) .
C22 C23 C27 N27 11.46(13) .
C24 C23 C27 N27 -172.20(8) .
C23 C27 N27 N17 -176.46(7) .
C17 N17 N27 C27 -177.53(8) .
O32 C31 C32 C33 -9.61(13) .
O31 C31 C32 C33 171.31(8) .
C31 C32 C33 C33 175.22(9) 2_855
